data_2218660
loop_
_publ_author_name
'Xu, Fei-Fei'
'Han, Dong'
'Wang, Lin-Na'
'Meng, Xiang-Bao'
'Li, Zhong-Jun'

_publ_section_title
3,4-<i>O</i>-(2,3-Dimethoxybutane-2,3-diyl)-<i>S</i>-(4-methylphenyl)-1-thia-\a-<small>D</small>-mannopyranoside
_journal_coeditor_code CV2406
_journal_issue 7
_journal_name_full 'Acta Crystallographica Section E'
_journal_page_first o1367
_journal_paper_doi 10.1107/S1600536808018874
_journal_volume 64
_journal_year 2008
_chemical_formula_iupac 'C19 H28 O7 S'
_chemical_formula_moiety 'C19 H28 O7 S'
_chemical_formula_sum 'C19 H28 O7 S'
_chemical_formula_weight 400.47
_chemical_name_systematic
;
3,4-<i>O</i>-(2,3-Dimethoxybutane-2,3-diyl)-<i>S</i>-(4-methylphenyl)-1-
thia-\a-D-mannopyranoside
;
_space_group_IT_number 4
_symmetry_cell_setting monoclinic
_symmetry_space_group_name_Hall 'P 2yb'
_symmetry_space_group_name_H-M 'P 1 21 1'
_atom_sites_solution_hydrogens geom
_atom_sites_solution_primary direct
_atom_sites_solution_secondary difmap
_audit_creation_method SHELXL-97
_cell_angle_alpha 90.00
_cell_angle_beta 100.452(3)
_cell_angle_gamma 90.00
_cell_formula_units_Z 2
_cell_length_a 9.8272(6)
_cell_length_b 10.3152(6)
_cell_length_c 10.2585(6)
_cell_measurement_reflns_used 3904
_cell_measurement_temperature 113(2)
_cell_measurement_theta_max 29.1
_cell_measurement_theta_min 2.0
_cell_volume 1022.64(11)
_computing_cell_refinement 'CrystalClear (Rigaku/MSC, 2005)'
_computing_data_collection 'CrystalClear (Rigaku/MSC, 2005)'
_computing_data_reduction 'CrystalClear (Rigaku/MSC, 2005)'
_computing_molecular_graphics 'SHELXTL (Sheldrick, 2008)'
_computing_publication_material 'CrystalStructure (Rigaku/MSC, 2005)'
_computing_structure_refinement 'SHELXL97 (Sheldrick, 2008)'
_computing_structure_solution 'SHELXS97 (Sheldrick, 2008)'
_diffrn_ambient_temperature 113(2)
_diffrn_detector_area_resol_mean 14.63
_diffrn_measured_fraction_theta_full 0.996
_diffrn_measured_fraction_theta_max 0.996
_diffrn_measurement_device_type 'Rigaku Saturn'
_diffrn_measurement_method \w
_diffrn_radiation_monochromator confocal
_diffrn_radiation_source 'rotating anode'
_diffrn_radiation_type MoK\a
_diffrn_radiation_wavelength 0.71070
_diffrn_reflns_av_R_equivalents 0.0365
_diffrn_reflns_av_sigmaI/netI 0.0659
_diffrn_reflns_limit_h_max 12
_diffrn_reflns_limit_h_min -12
_diffrn_reflns_limit_k_max 13
_diffrn_reflns_limit_k_min -13
_diffrn_reflns_limit_l_max 13
_diffrn_reflns_limit_l_min -13
_diffrn_reflns_number 11384
_diffrn_reflns_theta_full 27.88
_diffrn_reflns_theta_max 27.88
_diffrn_reflns_theta_min 2.02
_diffrn_standards_decay_% 0
_diffrn_standards_interval_count 0
_diffrn_standards_interval_time 0
_diffrn_standards_number 0
_exptl_absorpt_coefficient_mu 0.195
_exptl_absorpt_correction_T_max 0.9658
_exptl_absorpt_correction_T_min 0.9403
_exptl_absorpt_correction_type multi-scan
_exptl_absorpt_process_details '(CrystalClear; Rigaku/MSC, 2005)'
_exptl_crystal_colour colourless
_exptl_crystal_density_diffrn 1.301
_exptl_crystal_density_method 'not measured'
_exptl_crystal_description block
_exptl_crystal_F_000 428
_exptl_crystal_size_max 0.32
_exptl_crystal_size_mid 0.26
_exptl_crystal_size_min 0.18
_refine_diff_density_max 0.261
_refine_diff_density_min -0.224
_refine_ls_abs_structure_details 'Flack (1983), 2274 Friedel pairs'
_refine_ls_abs_structure_Flack 0.00(9)
_refine_ls_extinction_coef 0.049(3)
_refine_ls_extinction_expression Fc^*^=kFc[1+0.001xFc^2^\l^3^/sin(2\q)]^-1/4^
_refine_ls_extinction_method 'SHELXL97 (Sheldrick, 2008)'
_refine_ls_goodness_of_fit_ref 1.079
_refine_ls_hydrogen_treatment mixed
_refine_ls_matrix_type full
_refine_ls_number_parameters 257
_refine_ls_number_reflns 4843
_refine_ls_number_restraints 1
_refine_ls_restrained_S_all 1.079
_refine_ls_R_factor_all 0.0415
_refine_ls_R_factor_gt 0.0336
_refine_ls_shift/su_max 0.001
_refine_ls_shift/su_mean 0.000
_refine_ls_structure_factor_coef Fsqd
_refine_ls_weighting_details 'calc w=1/[\s^2^(Fo^2^)+(0.0477P)^2^] where P=(Fo^2^+2Fc^2^)/3'
_refine_ls_weighting_scheme calc
_refine_ls_wR_factor_gt 0.0738
_refine_ls_wR_factor_ref 0.0985
_reflns_number_gt 4168
_reflns_number_total 4843
_reflns_threshold_expression I>2\s(I)
_cod_data_source_file cv2406.cif
_cod_data_source_block I
_cod_original_cell_volume 1022.64(10)
_cod_original_sg_symbol_H-M 'P 21'
_cod_database_code 2218660
_cod_database_fobs_code 2218660

loop_
_symmetry_equiv_pos_as_xyz
'x, y, z'
'-x, y+1/2, -z'

loop_
_atom_site_type_symbol
_atom_site_label
_atom_site_fract_x
_atom_site_fract_y
_atom_site_fract_z
_atom_site_U_iso_or_equiv
_atom_site_adp_type
_atom_site_calc_flag
_atom_site_refinement_flags
_atom_site_occupancy
S S1 0.08382(5) 0.30225(6) 0.13524(5) 0.02495(15) Uani d . 1
O O1 0.27226(13) 0.29547(15) 0.36556(13) 0.0207(3) Uani d . 1
O O2 0.23894(16) 0.57684(16) 0.39230(16) 0.0263(4) Uani d . 1
H H2 0.307(3) 0.630(3) 0.399(2) 0.039 Uiso d . 1
O O3 0.40302(14) 0.62650(13) 0.19735(14) 0.0184(3) Uani d . 1
O O4 0.57553(14) 0.40759(13) 0.24002(13) 0.0168(3) Uani d . 1
O O5 0.53143(15) 0.23535(16) 0.52689(15) 0.0250(4) Uani d . 1
H H5 0.469(3) 0.217(3) 0.564(3) 0.038 Uiso d . 1
O O6 0.49654(18) 0.56405(14) 0.01322(15) 0.0219(3) Uani d . 1
O O7 0.67376(13) 0.59510(13) 0.34562(13) 0.0174(3) Uani d . 1
C C1 0.1677(2) 0.3749(2) 0.2940(2) 0.0210(5) Uani d . 1
H H1 0.0945 0.3842 0.3495 0.025 Uiso calc R 1
C C2 0.2176(2) 0.5111(2) 0.2695(2) 0.0202(5) Uani d . 1
H H2A 0.1446 0.5571 0.2054 0.024 Uiso calc R 1
C C3 0.3473(2) 0.5000(2) 0.2110(2) 0.0178(4) Uani d . 1
H H3 0.3236 0.4589 0.1214 0.021 Uiso calc R 1
C C4 0.4535(2) 0.4171(2) 0.2984(2) 0.0159(4) Uani d . 1
H H4 0.4773 0.4565 0.3888 0.019 Uiso calc R 1
C C5 0.39550(19) 0.2825(2) 0.3079(2) 0.0176(5) Uani d . 1
H H5A 0.3697 0.2451 0.2169 0.021 Uiso calc R 1
C C6 0.4911(2) 0.1905(2) 0.3936(2) 0.0216(5) Uani d . 1
H H6A 0.4447 0.1055 0.3946 0.026 Uiso calc R 1
H H6B 0.5751 0.1777 0.3544 0.026 Uiso calc R 1
C C7 0.5249(2) 0.6230(2) 0.1397(2) 0.0170(4) Uani d . 1
C C8 0.6343(2) 0.5312(2) 0.2214(2) 0.0171(4) Uani d . 1
C C9 0.5733(2) 0.7621(2) 0.1354(2) 0.0247(5) Uani d . 1
H H9A 0.6553 0.7655 0.0936 0.037 Uiso calc R 1
H H9B 0.5966 0.7962 0.2259 0.037 Uiso calc R 1
H H9C 0.4994 0.8147 0.0841 0.037 Uiso calc R 1
C C10 0.7551(2) 0.5036(2) 0.1524(2) 0.0228(5) Uani d . 1
H H10A 0.8003 0.5852 0.1366 0.034 Uiso calc R 1
H H10B 0.7214 0.4604 0.0676 0.034 Uiso calc R 1
H H10C 0.8216 0.4471 0.2085 0.034 Uiso calc R 1
C C11 0.3820(2) 0.6183(2) -0.0772(2) 0.0283(5) Uani d . 1
H H11A 0.3006 0.6218 -0.0345 0.042 Uiso calc R 1
H H11B 0.3616 0.5640 -0.1567 0.042 Uiso calc R 1
H H11C 0.4056 0.7060 -0.1021 0.042 Uiso calc R 1
C C12 0.7672(2) 0.5241(2) 0.4431(2) 0.0219(5) Uani d . 1
H H12A 0.7261 0.4401 0.4583 0.033 Uiso calc R 1
H H12B 0.7849 0.5734 0.5262 0.033 Uiso calc R 1
H H12C 0.8544 0.5103 0.4117 0.033 Uiso calc R 1
C C13 0.0406(2) 0.1504(2) 0.1985(2) 0.0225(5) Uani d . 1
C C14 0.1138(3) 0.0401(2) 0.1754(2) 0.0304(6) Uani d . 1
H H14 0.1843 0.0459 0.1233 0.036 Uiso calc R 1
C C15 0.0847(2) -0.0786(2) 0.2279(2) 0.0285(5) Uani d . 1
H H15 0.1343 -0.1537 0.2100 0.034 Uiso calc R 1
C C16 -0.0166(2) -0.0890(2) 0.3067(2) 0.0235(5) Uani d . 1
C C17 -0.0895(2) 0.0221(2) 0.3287(2) 0.0245(5) Uani d . 1
H H17 -0.1595 0.0165 0.3813 0.029 Uiso calc R 1
C C18 -0.0619(2) 0.1405(2) 0.2757(2) 0.0248(5) Uani d . 1
H H18 -0.1129 0.2152 0.2920 0.030 Uiso calc R 1
C C19 -0.0438(2) -0.2154(3) 0.3688(2) 0.0326(6) Uani d . 1
H H19A 0.0348 -0.2372 0.4387 0.049 Uiso calc R 1
H H19B -0.0562 -0.2837 0.3012 0.049 Uiso calc R 1
H H19C -0.1279 -0.2082 0.4072 0.049 Uiso calc R 1

loop_
_atom_site_aniso_label
_atom_site_aniso_U_11
_atom_site_aniso_U_22
_atom_site_aniso_U_33
_atom_site_aniso_U_12
_atom_site_aniso_U_13
_atom_site_aniso_U_23
S1 0.0249(3) 0.0269(3) 0.0218(3) -0.0069(3) 0.0010(2) 0.0037(2)
O1 0.0215(7) 0.0222(8) 0.0197(7) -0.0031(7) 0.0067(6) 0.0037(7)
O2 0.0241(8) 0.0287(9) 0.0280(9) -0.0042(7) 0.0097(7) -0.0079(7)
O3 0.0187(7) 0.0136(7) 0.0234(8) -0.0001(6) 0.0054(6) 0.0032(6)
O4 0.0210(7) 0.0130(8) 0.0181(7) 0.0012(6) 0.0077(6) 0.0016(6)
O5 0.0264(8) 0.0287(9) 0.0206(9) 0.0015(8) 0.0061(6) 0.0077(7)
O6 0.0303(7) 0.0225(8) 0.0127(7) -0.0012(6) 0.0031(6) 0.0015(6)
O7 0.0200(7) 0.0169(8) 0.0141(7) 0.0003(6) -0.0003(6) 0.0005(6)
C1 0.0201(11) 0.0248(12) 0.0173(11) 0.0005(9) 0.0016(9) 0.0040(9)
C2 0.0136(10) 0.0226(12) 0.0243(11) -0.0007(9) 0.0027(8) -0.0011(9)
C3 0.0214(11) 0.0125(10) 0.0209(11) 0.0009(9) 0.0075(9) 0.0034(8)
C4 0.0185(10) 0.0156(11) 0.0143(10) 0.0007(9) 0.0046(8) 0.0014(8)
C5 0.0188(10) 0.0176(12) 0.0166(10) -0.0023(9) 0.0035(8) 0.0006(8)
C6 0.0298(12) 0.0160(11) 0.0201(11) 0.0004(9) 0.0075(9) 0.0034(9)
C7 0.0183(10) 0.0165(11) 0.0162(10) -0.0020(9) 0.0033(8) 0.0001(8)
C8 0.0186(10) 0.0156(11) 0.0181(11) -0.0012(9) 0.0063(9) 0.0009(9)
C9 0.0268(11) 0.0184(12) 0.0291(12) -0.0039(9) 0.0055(10) 0.0032(9)
C10 0.0253(12) 0.0222(12) 0.0228(12) 0.0027(10) 0.0098(9) 0.0039(9)
C11 0.0338(13) 0.0320(14) 0.0164(11) -0.0007(11) -0.0027(10) 0.0086(10)
C12 0.0245(11) 0.0217(12) 0.0170(11) 0.0041(10) -0.0032(9) 0.0030(9)
C13 0.0238(11) 0.0243(13) 0.0188(12) -0.0079(10) 0.0023(9) -0.0004(9)
C14 0.0384(14) 0.0312(14) 0.0251(13) -0.0071(11) 0.0152(11) -0.0063(10)
C15 0.0345(13) 0.0238(13) 0.0278(13) -0.0040(11) 0.0078(10) -0.0108(10)
C16 0.0205(11) 0.0266(13) 0.0210(12) -0.0074(10) -0.0029(9) -0.0021(10)
C17 0.0206(11) 0.0311(13) 0.0208(12) -0.0040(11) 0.0009(9) 0.0033(10)
C18 0.0206(11) 0.0274(13) 0.0261(12) -0.0037(10) 0.0037(9) -0.0022(10)
C19 0.0327(13) 0.0305(15) 0.0342(14) -0.0099(11) 0.0050(11) -0.0009(11)

loop_
_atom_type_symbol
_atom_type_description
_atom_type_scat_dispersion_real
_atom_type_scat_dispersion_imag
_atom_type_scat_source
C C 0.0033 0.0016 'International Tables Vol C Tables 4.2.6.8 and 6.1.1.4'
H H 0.0000 0.0000 'International Tables Vol C Tables 4.2.6.8 and 6.1.1.4'
O O 0.0106 0.0060 'International Tables Vol C Tables 4.2.6.8 and 6.1.1.4'
S S 0.1246 0.1234 'International Tables Vol C Tables 4.2.6.8 and 6.1.1.4'

loop_
_geom_angle_atom_site_label_1
_geom_angle_atom_site_label_2
_geom_angle_atom_site_label_3
_geom_angle
C13 S1 C1 97.68(10)
C1 O1 C5 115.17(15)
C2 O2 H2 111.3(17)
C7 O3 C3 112.44(15)
C8 O4 C4 112.53(15)
C6 O5 H5 106.2(19)
C7 O6 C11 115.22(17)
C8 O7 C12 115.14(16)
O1 C1 C2 113.28(17)
O1 C1 S1 112.97(15)
C2 C1 S1 109.54(15)
O1 C1 H1 106.9
C2 C1 H1 106.9
S1 C1 H1 106.9
O2 C2 C3 113.08(17)
O2 C2 C1 107.21(18)
C3 C2 C1 108.36(17)
O2 C2 H2A 109.4
C3 C2 H2A 109.4
C1 C2 H2A 109.4
O3 C3 C2 109.57(17)
O3 C3 C4 109.76(16)
C2 C3 C4 110.45(17)
O3 C3 H3 109.0
C2 C3 H3 109.0
C4 C3 H3 109.0
O4 C4 C5 108.48(16)
O4 C4 C3 109.26(15)
C5 C4 C3 109.28(16)
O4 C4 H4 109.9
C5 C4 H4 109.9
C3 C4 H4 109.9
O1 C5 C6 107.47(15)
O1 C5 C4 107.16(16)
C6 C5 C4 114.53(16)
O1 C5 H5A 109.2
C6 C5 H5A 109.2
C4 C5 H5A 109.2
O5 C6 C5 113.01(18)
O5 C6 H6A 109.0
C5 C6 H6A 109.0
O5 C6 H6B 109.0
C5 C6 H6B 109.0
H6A C6 H6B 107.8
O6 C7 O3 110.48(16)
O6 C7 C9 113.07(18)
O3 C7 C9 106.22(16)
O6 C7 C8 103.52(16)
O3 C7 C8 109.92(16)
C9 C7 C8 113.69(17)
O7 C8 O4 110.16(16)
O7 C8 C10 113.29(17)
O4 C8 C10 105.36(17)
O7 C8 C7 104.43(15)
O4 C8 C7 111.04(16)
C10 C8 C7 112.69(16)
C7 C9 H9A 109.5
C7 C9 H9B 109.5
H9A C9 H9B 109.5
C7 C9 H9C 109.5
H9A C9 H9C 109.5
H9B C9 H9C 109.5
C8 C10 H10A 109.5
C8 C10 H10B 109.5
H10A C10 H10B 109.5
C8 C10 H10C 109.5
H10A C10 H10C 109.5
H10B C10 H10C 109.5
O6 C11 H11A 109.5
O6 C11 H11B 109.5
H11A C11 H11B 109.5
O6 C11 H11C 109.5
H11A C11 H11C 109.5
H11B C11 H11C 109.5
O7 C12 H12A 109.5
O7 C12 H12B 109.5
H12A C12 H12B 109.5
O7 C12 H12C 109.5
H12A C12 H12C 109.5
H12B C12 H12C 109.5
C14 C13 C18 119.2(2)
C14 C13 S1 119.62(17)
C18 C13 S1 121.16(18)
C15 C14 C13 120.4(2)
C15 C14 H14 119.8
C13 C14 H14 119.8
C14 C15 C16 120.7(2)
C14 C15 H15 119.6
C16 C15 H15 119.6
C17 C16 C15 118.3(2)
C17 C16 C19 120.8(2)
C15 C16 C19 121.0(2)
C18 C17 C16 121.3(2)
C18 C17 H17 119.3
C16 C17 H17 119.3
C17 C18 C13 120.1(2)
C17 C18 H18 120.0
C13 C18 H18 120.0
C16 C19 H19A 109.5
C16 C19 H19B 109.5
H19A C19 H19B 109.5
C16 C19 H19C 109.5
H19A C19 H19C 109.5
H19B C19 H19C 109.5

loop_
_geom_bond_atom_site_label_1
_geom_bond_atom_site_label_2
_geom_bond_distance
S1 C13 1.776(2)
S1 C1 1.845(2)
O1 C1 1.411(2)
O1 C5 1.447(2)
O2 C2 1.412(3)
O2 H2 0.86(3)
O3 C7 1.429(2)
O3 C3 1.432(2)
O4 C8 1.427(2)
O4 C4 1.438(2)
O5 C6 1.429(3)
O5 H5 0.80(2)
O6 C7 1.414(2)
O6 C11 1.436(3)
O7 C8 1.425(2)
O7 C12 1.430(2)
C1 C2 1.525(3)
C1 H1 1.0000
C2 C3 1.509(3)
C2 H2A 1.0000
C3 C4 1.511(3)
C3 H3 1.0000
C4 C5 1.510(3)
C4 H4 1.0000
C5 C6 1.502(3)
C5 H5A 1.0000
C6 H6A 0.9900
C6 H6B 0.9900
C7 C9 1.515(3)
C7 C8 1.558(3)
C8 C10 1.515(3)
C9 H9A 0.9800
C9 H9B 0.9800
C9 H9C 0.9800
C10 H10A 0.9800
C10 H10B 0.9800
C10 H10C 0.9800
C11 H11A 0.9800
C11 H11B 0.9800
C11 H11C 0.9800
C12 H12A 0.9800
C12 H12B 0.9800
C12 H12C 0.9800
C13 C14 1.390(3)
C13 C18 1.394(3)
C14 C15 1.388(3)
C14 H14 0.9500
C15 C16 1.396(3)
C15 H15 0.9500
C16 C17 1.391(3)
C16 C19 1.497(3)
C17 C18 1.384(3)
C17 H17 0.9500
C18 H18 0.9500
C19 H19A 0.9800
C19 H19B 0.9800
C19 H19C 0.9800

loop_
_geom_hbond_atom_site_label_D
_geom_hbond_atom_site_label_H
_geom_hbond_atom_site_label_A
_geom_hbond_site_symmetry_A
_geom_hbond_distance_DH
_geom_hbond_distance_HA
_geom_hbond_distance_DA
_geom_hbond_angle_DHA
O2 H2 O5 2_656 0.86(3) 1.96(3) 2.788(2) 161(2)
O5 H5 O7 2_646 0.80(2) 2.21(3) 2.971(2) 158(3)

loop_
_geom_torsion_atom_site_label_1
_geom_torsion_atom_site_label_2
_geom_torsion_atom_site_label_3
_geom_torsion_atom_site_label_4
_geom_torsion
C5 O1 C1 C2 -55.7(2)
C5 O1 C1 S1 69.57(19)
C13 S1 C1 O1 52.60(16)
C13 S1 C1 C2 179.90(15)
O1 C1 C2 O2 -71.4(2)
S1 C1 C2 O2 161.43(14)
O1 C1 C2 C3 50.9(2)
S1 C1 C2 C3 -76.21(18)
C7 O3 C3 C2 -178.78(17)
C7 O3 C3 C4 59.8(2)
O2 C2 C3 O3 -56.4(2)
C1 C2 C3 O3 -175.15(17)
O2 C2 C3 C4 64.6(2)
C1 C2 C3 C4 -54.1(2)
C8 O4 C4 C5 177.32(16)
C8 O4 C4 C3 58.3(2)
O3 C3 C4 O4 -59.4(2)
C2 C3 C4 O4 179.71(16)
O3 C3 C4 C5 -177.92(15)
C2 C3 C4 C5 61.2(2)
C1 O1 C5 C6 -177.40(17)
C1 O1 C5 C4 59.0(2)
O4 C4 C5 O1 -179.39(14)
C3 C4 C5 O1 -60.3(2)
O4 C4 C5 C6 61.5(2)
C3 C4 C5 C6 -179.45(17)
O1 C5 C6 O5 -60.6(2)
C4 C5 C6 O5 58.3(2)
C11 O6 C7 O3 53.1(2)
C11 O6 C7 C9 -65.8(2)
C11 O6 C7 C8 170.71(17)
C3 O3 C7 O6 58.6(2)
C3 O3 C7 C9 -178.44(16)
C3 O3 C7 C8 -55.0(2)
C12 O7 C8 O4 56.1(2)
C12 O7 C8 C10 -61.6(2)
C12 O7 C8 C7 175.43(16)
C4 O4 C8 O7 60.73(19)
C4 O4 C8 C10 -176.74(16)
C4 O4 C8 C7 -54.5(2)
O6 C7 C8 O7 174.85(15)
O3 C7 C8 O7 -67.12(19)
C9 C7 C8 O7 51.8(2)
O6 C7 C8 O4 -66.44(19)
O3 C7 C8 O4 51.6(2)
C9 C7 C8 O4 170.49(16)
O6 C7 C8 C10 51.5(2)
O3 C7 C8 C10 169.51(17)
C9 C7 C8 C10 -71.6(2)
C1 S1 C13 C14 -107.21(19)
C1 S1 C13 C18 70.17(19)
C18 C13 C14 C15 0.3(3)
S1 C13 C14 C15 177.77(18)
C13 C14 C15 C16 -1.2(4)
C14 C15 C16 C17 1.4(3)
C14 C15 C16 C19 -177.1(2)
C15 C16 C17 C18 -0.8(3)
C19 C16 C17 C18 177.7(2)
C16 C17 C18 C13 0.0(3)
C14 C13 C18 C17 0.3(3)
S1 C13 C18 C17 -177.13(17)

loop_
_cod_related_entry_id
_cod_related_entry_database
_cod_related_entry_code
1 ChemSpider 24740294
